data_7006608
loop_
_publ_author_name
'Zhang, Jie'
'Cai, Ruifang'
'Weng, Linhong'
'Zhou, Xigeng'

_publ_section_title
;
 Unusual modification methods for the ureido ligand of lanthanocene
 derivatives.
;
_journal_issue 9
_journal_name_full 'Dalton transactions (Cambridge, England : 2003)'
_journal_page_first 1168
_journal_page_last 1173
_journal_paper_doi 10.1039/b512200g
_journal_year 2006
_chemical_formula_sum 'C54 H58 Dy2 N4 O4 S2'
_chemical_formula_weight 1216.16
_chemical_name_systematic
;
?
;
_space_group_IT_number 2
_symmetry_cell_setting triclinic
_symmetry_space_group_name_Hall '-P 1'
_symmetry_space_group_name_H-M 'P -1'
_atom_sites_solution_hydrogens geom
_atom_sites_solution_primary direct
_atom_sites_solution_secondary difmap
_audit_creation_method SHELXL-97
_cell_angle_alpha 115.574(4)
_cell_angle_beta 101.615(4)
_cell_angle_gamma 100.959(5)
_cell_formula_units_Z 1
_cell_length_a 11.181(4)
_cell_length_b 11.410(4)
_cell_length_c 12.070(4)
_cell_measurement_reflns_used 999
_cell_measurement_temperature 293(2)
_cell_measurement_theta_max 26.959
_cell_measurement_theta_min 2.370
_cell_volume 1291.9(8)
_computing_cell_refinement 'Bruker SMART'
_computing_data_collection 'Bruker SMART'
_computing_data_reduction 'Bruker SHELXTL'
_computing_molecular_graphics 'Bruker SHELXTL'
_computing_publication_material 'Bruker SHELXTL'
_computing_structure_refinement 'SHELXL-97 (Sheldrick, 1997)'
_computing_structure_solution 'SHELXS-97 (Sheldrick, 1990)'
_diffrn_ambient_temperature 293(2)
_diffrn_measured_fraction_theta_full 0.982
_diffrn_measured_fraction_theta_max 0.982
_diffrn_measurement_device_type 'CCD area detector'
_diffrn_measurement_method 'phi and omega scans'
_diffrn_radiation_monochromator graphite
_diffrn_radiation_source 'fine-focus sealed tube'
_diffrn_radiation_type MoK\a
_diffrn_radiation_wavelength 0.71073
_diffrn_reflns_av_R_equivalents 0.0304
_diffrn_reflns_av_sigmaI/netI 0.0629
_diffrn_reflns_limit_h_max 13
_diffrn_reflns_limit_h_min -13
_diffrn_reflns_limit_k_max 7
_diffrn_reflns_limit_k_min -13
_diffrn_reflns_limit_l_max 14
_diffrn_reflns_limit_l_min -14
_diffrn_reflns_number 5404
_diffrn_reflns_theta_full 25.01
_diffrn_reflns_theta_max 25.01
_diffrn_reflns_theta_min 1.96
_diffrn_standards_decay_% 12.62
_exptl_absorpt_coefficient_mu 2.998
_exptl_absorpt_correction_T_max 0.5211
_exptl_absorpt_correction_T_min 0.3802
_exptl_absorpt_correction_type multi-scan
_exptl_crystal_density_diffrn 1.563
_exptl_crystal_density_method 'not measured'
_exptl_crystal_F_000 606
_exptl_crystal_size_max 0.40
_exptl_crystal_size_mid 0.30
_exptl_crystal_size_min 0.25
_refine_diff_density_max 1.668
_refine_diff_density_min -2.420
_refine_diff_density_rms 0.173
_refine_ls_extinction_method none
_refine_ls_goodness_of_fit_ref 1.083
_refine_ls_hydrogen_treatment mixed
_refine_ls_matrix_type full
_refine_ls_number_parameters 273
_refine_ls_number_reflns 4472
_refine_ls_number_restraints 0
_refine_ls_restrained_S_all 1.083
_refine_ls_R_factor_all 0.0597
_refine_ls_R_factor_gt 0.0516
_refine_ls_shift/su_max 0.001
_refine_ls_shift/su_mean 0.000
_refine_ls_structure_factor_coef Fsqd
_refine_ls_weighting_details 'calc w=1/[\s^2^(Fo^2^)+(0.0858P)^2^+0.1121P] where P=(Fo^2^+2Fc^2^)/3'
_refine_ls_weighting_scheme calc
_refine_ls_wR_factor_gt 0.1364
_refine_ls_wR_factor_ref 0.1409
_reflns_number_gt 3854
_reflns_number_total 4472
_reflns_threshold_expression >2sigma(I)
_cod_data_source_file b512200g.txt
_cod_data_source_block f40618a
_cod_depositor_comments
;
The following automatic conversions were performed:
'_symmetry_cell_setting' value 'Triclinic' changed to 'triclinic'
according to '/home/saulius/struct/CIF-dictionaries/cif_core.dic'
dictionary named 'cif_core.dic' version 2.4.1 from 2010-06-29.

Automatic conversion script
Id: cif_fix_enum 1527 2010-12-29 10:47:43Z saulius 
;
_cod_original_cell_volume 1292.0(8)
_cod_original_sg_symbol_H-M P-1
_cod_database_code 7006608

loop_
_symmetry_equiv_pos_as_xyz
'x, y, z'
'-x, -y, -z'

loop_
_atom_site_label
_atom_site_type_symbol
_atom_site_fract_x
_atom_site_fract_y
_atom_site_fract_z
_atom_site_U_iso_or_equiv
_atom_site_adp_type
_atom_site_occupancy
_atom_site_symmetry_multiplicity
_atom_site_calc_flag
_atom_site_refinement_flags
_atom_site_disorder_assembly
_atom_site_disorder_group
Dy1 Dy 0.51488(3) -0.07258(3) 0.62268(3) 0.03580(16) Uani 1 1 d . . .
S1 S 0.2233(2) 0.0966(3) 0.6327(3) 0.0566(6) Uani 1 1 d . . .
N1 N 0.3094(6) 0.1446(6) 0.4528(6) 0.0404(15) Uani 1 1 d . . .
N2 N 0.1706(11) 0.6526(10) 0.8695(9) 0.098(4) Uani 1 1 d . . .
H2B H 0.0965 0.6639 0.8529 0.117 Uiso 1 1 calc R . .
H2C H 0.2376 0.7220 0.9218 0.117 Uiso 1 1 calc R . .
O1 O 0.4012(5) 0.0318(5) 0.5323(5) 0.0415(12) Uani 1 1 d . . .
C1 C 0.4367(12) -0.3157(11) 0.5994(15) 0.088(4) Uani 1 1 d . . .
H1A H 0.4886 -0.3548 0.6409 0.106 Uiso 1 1 calc R . .
C2 C 0.4153(10) -0.3416(10) 0.4739(15) 0.079(4) Uani 1 1 d . . .
H2A H 0.4514 -0.4002 0.4120 0.095 Uiso 1 1 calc R . .
C3 C 0.3206(11) -0.2910(10) 0.4443(11) 0.072(3) Uani 1 1 d . . .
H3A H 0.2784 -0.3071 0.3573 0.086 Uiso 1 1 calc R . .
C4 C 0.2779(10) -0.2369(10) 0.5471(14) 0.073(3) Uani 1 1 d . . .
H4A H 0.2003 -0.2089 0.5460 0.087 Uiso 1 1 calc R . .
C5 C 0.3504(15) -0.2501(13) 0.6468(14) 0.100(5) Uani 1 1 d . . .
H5A H 0.3311 -0.2357 0.7265 0.120 Uiso 1 1 calc R . .
C6 C 0.5970(13) 0.0215(11) 0.8750(9) 0.073(3) Uani 1 1 d . . .
H6A H 0.5778 -0.0312 0.9190 0.088 Uiso 1 1 calc R . .
C7 C 0.5286(12) 0.1088(13) 0.8565(9) 0.077(3) Uani 1 1 d . . .
H7A H 0.4559 0.1281 0.8867 0.092 Uiso 1 1 calc R . .
C8 C 0.6042(12) 0.1840(10) 0.8148(10) 0.072(3) Uani 1 1 d . . .
H8A H 0.5897 0.2627 0.8074 0.086 Uiso 1 1 calc R . .
C9 C 0.7121(10) 0.1457(10) 0.8075(9) 0.062(3) Uani 1 1 d . . .
H9A H 0.7867 0.1918 0.7942 0.074 Uiso 1 1 calc R . .
C10 C 0.7059(10) 0.0445(11) 0.8440(9) 0.065(3) Uani 1 1 d . . .
H10A H 0.7766 0.0086 0.8604 0.078 Uiso 1 1 calc R . .
C11 C 0.3171(7) 0.0941(7) 0.5283(8) 0.0372(17) Uani 1 1 d . . .
C12 C 0.2086(7) 0.1950(8) 0.4237(8) 0.0415(18) Uani 1 1 d . . .
C13 C 0.0870(8) 0.1098(9) 0.3498(9) 0.051(2) Uani 1 1 d . . .
H13A H 0.0681 0.0163 0.3202 0.061 Uiso 1 1 calc R . .
C14 C -0.0092(9) 0.1626(11) 0.3185(9) 0.062(2) Uani 1 1 d . . .
H14A H -0.0919 0.1034 0.2675 0.074 Uiso 1 1 calc R . .
C15 C 0.0150(10) 0.2986(12) 0.3608(12) 0.068(3) Uani 1 1 d . . .
H15A H -0.0503 0.3326 0.3400 0.082 Uiso 1 1 calc R . .
C16 C 0.1352(11) 0.3833(12) 0.4332(13) 0.078(3) Uani 1 1 d . . .
H16A H 0.1516 0.4767 0.4636 0.093 Uiso 1 1 calc R . .
C17 C 0.2359(9) 0.3355(8) 0.4641(10) 0.057(2) Uani 1 1 d . . .
H17A H 0.3192 0.3952 0.5104 0.068 Uiso 1 1 calc R . .
C18 C 0.2091(9) 0.2621(9) 0.6948(9) 0.050(2) Uani 1 1 d . . .
C19 C 0.0888(10) 0.2806(10) 0.6724(9) 0.060(2) Uani 1 1 d . . .
H19A H 0.0154 0.2055 0.6195 0.072 Uiso 1 1 calc R . .
C20 C 0.0788(11) 0.4125(11) 0.7300(10) 0.070(3) Uani 1 1 d . . .
H20A H -0.0013 0.4246 0.7111 0.084 Uiso 1 1 calc R . .
C21 C 0.1821(12) 0.5222(12) 0.8118(9) 0.069(3) Uani 1 1 d . . .
C22 C 0.3011(12) 0.5029(12) 0.8337(10) 0.076(3) Uani 1 1 d . . .
H22A H 0.3742 0.5779 0.8884 0.092 Uiso 1 1 calc R . .
C23 C 0.3128(10) 0.3731(10) 0.7752(9) 0.064(3) Uani 1 1 d . . .
H23A H 0.3937 0.3622 0.7917 0.076 Uiso 1 1 calc R . .
O2 O 0.9310(19) 0.694(2) 0.9397(17) 0.201(7) Uiso 1 1 d . . .
C24 C 0.869(4) 0.816(4) 0.966(3) 0.274(16) Uiso 1 1 d . . .
H24A H 0.9076 0.8898 1.0552 0.328 Uiso 1 1 calc R . .
H24B H 0.8791 0.8532 0.9083 0.328 Uiso 1 1 calc R . .
C25 C 0.733(3) 0.747(4) 0.939(3) 0.230(13) Uiso 1 1 d . . .
H25A H 0.7079 0.7964 1.0142 0.276 Uiso 1 1 calc R . .
H25B H 0.6814 0.7527 0.8674 0.276 Uiso 1 1 calc R . .
C26 C 0.704(3) 0.614(4) 0.909(3) 0.251(15) Uiso 1 1 d . . .
H26A H 0.6450 0.5545 0.8212 0.301 Uiso 1 1 calc R . .
H26B H 0.6650 0.5982 0.9686 0.301 Uiso 1 1 calc R . .
C27 C 0.835(3) 0.588(3) 0.922(3) 0.197(10) Uiso 1 1 d . . .
H27A H 0.8572 0.5719 0.9954 0.237 Uiso 1 1 calc R . .
H27B H 0.8273 0.5056 0.8449 0.237 Uiso 1 1 calc R . .

loop_
_atom_site_aniso_label
_atom_site_aniso_U_11
_atom_site_aniso_U_22
_atom_site_aniso_U_33
_atom_site_aniso_U_23
_atom_site_aniso_U_13
_atom_site_aniso_U_12
Dy1 0.0359(2) 0.0225(2) 0.0458(3) 0.01412(17) 0.01369(17) 0.00808(15)
S1 0.0633(15) 0.0528(14) 0.0811(16) 0.0422(13) 0.0435(13) 0.0308(12)
N1 0.034(4) 0.031(3) 0.052(4) 0.020(3) 0.009(3) 0.005(3)
N2 0.111(9) 0.061(6) 0.072(6) -0.004(5) -0.007(6) 0.051(6)
O1 0.040(3) 0.036(3) 0.053(3) 0.021(3) 0.019(3) 0.020(2)
C1 0.078(9) 0.044(6) 0.132(12) 0.060(8) -0.007(8) -0.003(6)
C2 0.042(6) 0.032(5) 0.139(12) 0.027(6) 0.028(7) -0.001(4)
C3 0.065(7) 0.042(5) 0.075(7) 0.021(5) 0.006(6) -0.014(5)
C4 0.042(6) 0.046(6) 0.126(10) 0.040(7) 0.031(6) 0.007(4)
C5 0.115(12) 0.070(8) 0.103(10) 0.038(8) 0.063(9) -0.015(8)
C6 0.107(10) 0.066(7) 0.042(5) 0.022(5) 0.022(6) 0.030(7)
C7 0.076(8) 0.080(8) 0.049(6) 0.005(6) 0.022(6) 0.034(6)
C8 0.098(9) 0.038(5) 0.053(6) 0.005(5) 0.009(6) 0.021(5)
C9 0.062(7) 0.048(5) 0.048(5) 0.011(5) 0.000(5) 0.008(5)
C10 0.060(7) 0.066(7) 0.054(6) 0.017(5) 0.010(5) 0.027(5)
C11 0.030(4) 0.025(4) 0.051(5) 0.014(4) 0.014(3) 0.007(3)
C12 0.033(4) 0.036(4) 0.066(5) 0.029(4) 0.021(4) 0.018(3)
C13 0.038(5) 0.036(4) 0.067(6) 0.019(4) 0.014(4) 0.005(4)
C14 0.038(5) 0.068(7) 0.069(6) 0.030(6) 0.008(5) 0.014(5)
C15 0.046(6) 0.078(7) 0.113(9) 0.068(7) 0.031(6) 0.029(5)
C16 0.072(8) 0.066(7) 0.136(10) 0.071(8) 0.046(7) 0.040(6)
C17 0.044(5) 0.030(4) 0.093(7) 0.029(5) 0.020(5) 0.008(4)
C18 0.055(6) 0.048(5) 0.051(5) 0.020(4) 0.025(4) 0.026(4)
C19 0.050(6) 0.061(6) 0.061(6) 0.019(5) 0.017(5) 0.025(5)
C20 0.071(7) 0.070(7) 0.060(6) 0.015(6) 0.020(6) 0.048(6)
C21 0.085(8) 0.071(7) 0.039(5) 0.010(5) 0.015(5) 0.047(6)
C22 0.069(7) 0.063(7) 0.056(6) 0.004(5) -0.003(5) 0.022(6)
C23 0.061(6) 0.061(6) 0.064(6) 0.020(5) 0.017(5) 0.038(5)

loop_
_atom_type_symbol
_atom_type_description
_atom_type_scat_dispersion_real
_atom_type_scat_dispersion_imag
_atom_type_scat_source
C C 0.0033 0.0016 'International Tables Vol C Tables 4.2.6.8 and 6.1.1.4'
H H 0.0000 0.0000 'International Tables Vol C Tables 4.2.6.8 and 6.1.1.4'
O O 0.0106 0.0060 'International Tables Vol C Tables 4.2.6.8 and 6.1.1.4'
N N 0.0061 0.0033 'International Tables Vol C Tables 4.2.6.8 and 6.1.1.4'
S S 0.1246 0.1234 'International Tables Vol C Tables 4.2.6.8 and 6.1.1.4'
Dy Dy -0.1892 4.4098 'International Tables Vol C Tables 4.2.6.8 and 6.1.1.4'

loop_
_geom_angle_atom_site_label_1
_geom_angle_atom_site_label_2
_geom_angle_atom_site_label_3
_geom_angle
_geom_angle_site_symmetry_1
_geom_angle_site_symmetry_3
_geom_angle_publ_flag
O1 Dy1 O1 66.84(19) . 2_656 ?
O1 Dy1 N1 119.97(19) . 2_656 ?
O1 Dy1 N1 53.28(18) 2_656 2_656 ?
O1 Dy1 C1 128.7(3) . . ?
O1 Dy1 C1 123.2(4) 2_656 . ?
N1 Dy1 C1 85.8(4) 2_656 . ?
O1 Dy1 C5 108.2(5) . . ?
O1 Dy1 C5 143.7(3) 2_656 . ?
N1 Dy1 C5 116.6(4) 2_656 . ?
C1 Dy1 C5 30.9(4) . . ?
O1 Dy1 C7 90.6(3) . . ?
O1 Dy1 C7 127.9(3) 2_656 . ?
N1 Dy1 C7 128.0(3) 2_656 . ?
C1 Dy1 C7 107.8(5) . . ?
C5 Dy1 C7 86.9(4) . . ?
O1 Dy1 C6 122.0(3) . . ?
O1 Dy1 C6 135.8(3) 2_656 . ?
N1 Dy1 C6 104.7(3) 2_656 . ?
C1 Dy1 C6 86.7(4) . . ?
C5 Dy1 C6 78.7(4) . . ?
C7 Dy1 C6 31.5(3) . . ?
O1 Dy1 C3 81.2(3) . . ?
O1 Dy1 C3 94.7(3) 2_656 . ?
N1 Dy1 C3 98.5(3) 2_656 . ?
C1 Dy1 C3 49.7(4) . . ?
C5 Dy1 C3 49.9(4) . . ?
C7 Dy1 C3 129.0(4) . . ?
C6 Dy1 C3 128.5(4) . . ?
O1 Dy1 C10 128.2(3) . . ?
O1 Dy1 C10 107.7(3) 2_656 . ?
N1 Dy1 C10 78.4(3) 2_656 . ?
C1 Dy1 C10 98.5(4) . . ?
C5 Dy1 C10 102.8(5) . . ?
C7 Dy1 C10 50.4(3) . . ?
C6 Dy1 C10 29.7(3) . . ?
C3 Dy1 C10 148.1(4) . . ?
O1 Dy1 C2 109.0(3) . . ?
O1 Dy1 C2 95.9(3) 2_656 . ?
N1 Dy1 C2 75.7(3) 2_656 . ?
C1 Dy1 C2 30.2(4) . . ?
C5 Dy1 C2 50.1(4) . . ?
C7 Dy1 C2 136.1(5) . . ?
C6 Dy1 C2 116.7(4) . . ?
C3 Dy1 C2 29.7(4) . . ?
C10 Dy1 C2 122.8(4) . . ?
O1 Dy1 C4 80.2(3) . . ?
O1 Dy1 C4 120.2(3) 2_656 . ?
N1 Dy1 C4 124.9(3) 2_656 . ?
C1 Dy1 C4 50.3(4) . . ?
C5 Dy1 C4 30.6(4) . . ?
C7 Dy1 C4 99.3(4) . . ?
C6 Dy1 C4 103.9(4) . . ?
C3 Dy1 C4 29.7(3) . . ?
C10 Dy1 C4 131.6(4) . . ?
C2 Dy1 C4 49.4(3) . . ?
O1 Dy1 C8 79.0(3) . . ?
O1 Dy1 C8 97.3(3) 2_656 . ?
N1 Dy1 C8 110.2(3) 2_656 . ?
C1 Dy1 C8 136.5(5) . . ?
C5 Dy1 C8 117.6(4) . . ?
C7 Dy1 C8 30.8(4) . . ?
C6 Dy1 C8 50.6(3) . . ?
C3 Dy1 C8 150.6(4) . . ?
C10 Dy1 C8 49.7(3) . . ?
C2 Dy1 C8 166.5(4) . . ?
C4 Dy1 C8 124.4(4) . . ?
C18 S1 C11 103.0(4) . . ?
C11 N1 C12 123.4(7) . . ?
C11 N1 Dy1 93.7(5) . 2_656 ?
C12 N1 Dy1 141.7(5) . 2_656 ?
C21 N2 H2B 120.0 . . ?
C21 N2 H2C 120.0 . . ?
H2B N2 H2C 120.0 . . ?
C11 O1 Dy1 151.5(5) . . ?
C11 O1 Dy1 94.8(4) . 2_656 ?
Dy1 O1 Dy1 113.16(19) . 2_656 ?
C2 C1 C5 107.7(11) . . ?
C2 C1 Dy1 76.3(6) . . ?
C5 C1 Dy1 74.8(6) . . ?
C2 C1 H1A 125.5 . . ?
C5 C1 H1A 125.5 . . ?
Dy1 C1 H1A 125.5 . . ?
C3 C2 C1 108.2(11) . . ?
C3 C2 Dy1 74.9(6) . . ?
C1 C2 Dy1 73.6(6) . . ?
C3 C2 H2A 125.5 . . ?
C1 C2 H2A 125.5 . . ?
Dy1 C2 H2A 125.5 . . ?
C4 C3 C2 109.4(12) . . ?
C4 C3 Dy1 75.4(6) . . ?
C2 C3 Dy1 75.4(6) . . ?
C4 C3 H3A 124.8 . . ?
C2 C3 H3A 124.8 . . ?
Dy1 C3 H3A 124.8 . . ?
C3 C4 C5 107.8(11) . . ?
C3 C4 Dy1 74.9(6) . . ?
C5 C4 Dy1 73.6(6) . . ?
C3 C4 H4A 125.7 . . ?
C5 C4 H4A 125.7 . . ?
Dy1 C4 H4A 125.7 . . ?
C4 C5 C1 106.8(11) . . ?
C4 C5 Dy1 75.8(6) . . ?
C1 C5 Dy1 74.3(6) . . ?
C4 C5 H5A 125.9 . . ?
C1 C5 H5A 125.9 . . ?
Dy1 C5 H5A 125.9 . . ?
C10 C6 C7 107.9(10) . . ?
C10 C6 Dy1 75.7(6) . . ?
C7 C6 Dy1 74.2(5) . . ?
C10 C6 H6A 125.5 . . ?
C7 C6 H6A 125.5 . . ?
Dy1 C6 H6A 125.5 . . ?
C8 C7 C6 105.8(10) . . ?
C8 C7 Dy1 75.4(5) . . ?
C6 C7 Dy1 74.4(5) . . ?
C8 C7 H7A 126.4 . . ?
C6 C7 H7A 126.4 . . ?
Dy1 C7 H7A 126.4 . . ?
C9 C8 C7 109.4(10) . . ?
C9 C8 Dy1 76.2(6) . . ?
C7 C8 Dy1 73.8(6) . . ?
C9 C8 H8A 124.9 . . ?
C7 C8 H8A 124.9 . . ?
Dy1 C8 H8A 124.9 . . ?
C8 C9 C10 107.5(10) . . ?
C8 C9 Dy1 74.1(6) . . ?
C10 C9 Dy1 73.6(6) . . ?
C8 C9 H9A 125.9 . . ?
C10 C9 H9A 125.9 . . ?
Dy1 C9 H9A 125.9 . . ?
C6 C10 C9 109.5(10) . . ?
C6 C10 Dy1 74.6(6) . . ?
C9 C10 Dy1 75.9(5) . . ?
C6 C10 H10A 124.8 . . ?
C9 C10 H10A 124.8 . . ?
Dy1 C10 H10A 124.8 . . ?
N1 C11 O1 118.1(7) . . ?
N1 C11 S1 127.9(6) . . ?
O1 C11 S1 113.9(6) . . ?
N1 C11 Dy1 59.8(4) . 2_656 ?
O1 C11 Dy1 58.3(4) . 2_656 ?
S1 C11 Dy1 172.2(4) . 2_656 ?
C13 C12 C17 119.0(7) . . ?
C13 C12 N1 121.5(7) . . ?
C17 C12 N1 119.3(7) . . ?
C12 C13 C14 120.0(8) . . ?
C12 C13 H13A 120.0 . . ?
C14 C13 H13A 120.0 . . ?
C15 C14 C13 121.5(9) . . ?
C15 C14 H14A 119.2 . . ?
C13 C14 H14A 119.2 . . ?
C16 C15 C14 118.8(9) . . ?
C16 C15 H15A 120.6 . . ?
C14 C15 H15A 120.6 . . ?
C15 C16 C17 122.0(10) . . ?
C15 C16 H16A 119.0 . . ?
C17 C16 H16A 119.0 . . ?
C16 C17 C12 118.5(9) . . ?
C16 C17 H17A 120.7 . . ?
C12 C17 H17A 120.7 . . ?
C23 C18 C19 118.4(8) . . ?
C23 C18 S1 120.7(7) . . ?
C19 C18 S1 120.6(8) . . ?
C18 C19 C20 119.7(10) . . ?
C18 C19 H19A 120.2 . . ?
C20 C19 H19A 120.2 . . ?
C21 C20 C19 121.5(9) . . ?
C21 C20 H20A 119.2 . . ?
C19 C20 H20A 119.2 . . ?
C20 C21 C22 118.3(9) . . ?
C20 C21 N2 120.9(10) . . ?
C22 C21 N2 120.7(11) . . ?
C21 C22 C23 120.7(11) . . ?
C21 C22 H22A 119.6 . . ?
C23 C22 H22A 119.6 . . ?
C18 C23 C22 121.2(9) . . ?
C18 C23 H23A 119.4 . . ?
C22 C23 H23A 119.4 . . ?
C27 O2 C24 105(2) . . ?
C25 C24 O2 102(3) . . ?
C25 C24 H24A 111.3 . . ?
O2 C24 H24A 111.3 . . ?
C25 C24 H24B 111.3 . . ?
O2 C24 H24B 111.3 . . ?
H24A C24 H24B 109.2 . . ?
C26 C25 C24 115(3) . . ?
C26 C25 H25A 108.4 . . ?
C24 C25 H25A 108.4 . . ?
C26 C25 H25B 108.4 . . ?
C24 C25 H25B 108.4 . . ?
H25A C25 H25B 107.5 . . ?
C25 C26 C27 104(3) . . ?
C25 C26 H26A 111.0 . . ?
C27 C26 H26A 111.0 . . ?
C25 C26 H26B 111.0 . . ?
C27 C26 H26B 111.0 . . ?
H26A C26 H26B 109.0 . . ?
O2 C27 C26 113(3) . . ?
O2 C27 H27A 109.0 . . ?
C26 C27 H27A 109.0 . . ?
O2 C27 H27B 109.0 . . ?
C26 C27 H27B 109.0 . . ?
H27A C27 H27B 107.8 . . ?

loop_
_geom_bond_atom_site_label_1
_geom_bond_atom_site_label_2
_geom_bond_distance
_geom_bond_site_symmetry_2
_geom_bond_publ_flag
Dy1 O1 2.315(5) . ?
Dy1 O1 2.427(5) 2_656 ?
Dy1 N1 2.461(6) 2_656 ?
Dy1 C1 2.617(9) . ?
Dy1 C5 2.623(10) . ?
Dy1 C7 2.633(9) . ?
Dy1 C6 2.636(9) . ?
Dy1 C3 2.644(10) . ?
Dy1 C10 2.650(10) . ?
Dy1 C2 2.650(10) . ?
Dy1 C4 2.651(10) . ?
Dy1 C8 2.653(10) . ?
S1 C18 1.758(9) . ?
S1 C11 1.789(8) . ?
N1 C11 1.269(10) . ?
N1 C12 1.409(9) . ?
N1 Dy1 2.461(6) 2_656 ?
N2 C21 1.389(13) . ?
N2 H2B 0.8600 . ?
N2 H2C 0.8600 . ?
O1 C11 1.287(8) . ?
O1 Dy1 2.427(5) 2_656 ?
C1 C2 1.372(17) . ?
C1 C5 1.395(18) . ?
C1 H1A 0.9800 . ?
C2 C3 1.357(16) . ?
C2 H2A 0.9800 . ?
C3 C4 1.355(16) . ?
C3 H3A 0.9800 . ?
C4 C5 1.392(19) . ?
C4 H4A 0.9800 . ?
C5 H5A 0.9800 . ?
C6 C10 1.356(15) . ?
C6 C7 1.429(15) . ?
C6 H6A 0.9800 . ?
C7 C8 1.404(17) . ?
C7 H7A 0.9800 . ?
C8 C9 1.364(15) . ?
C8 H8A 0.9800 . ?
C9 C10 1.397(14) . ?
C9 H9A 0.9800 . ?
C10 H10A 0.9800 . ?
C11 Dy1 2.841(7) 2_656 ?
C12 C13 1.360(11) . ?
C12 C17 1.407(11) . ?
C13 C14 1.394(12) . ?
C13 H13A 0.9300 . ?
C14 C15 1.357(14) . ?
C14 H14A 0.9300 . ?
C15 C16 1.344(15) . ?
C15 H15A 0.9300 . ?
C16 C17 1.395(13) . ?
C16 H16A 0.9300 . ?
C17 H17A 0.9300 . ?
C18 C23 1.348(14) . ?
C18 C19 1.392(13) . ?
C19 C20 1.398(13) . ?
C19 H19A 0.9300 . ?
C20 C21 1.341(16) . ?
C20 H20A 0.9300 . ?
C21 C22 1.381(15) . ?
C22 C23 1.385(14) . ?
C22 H22A 0.9300 . ?
C23 H23A 0.9300 . ?
O2 C27 1.37(3) . ?
O2 C24 1.61(3) . ?
C24 C25 1.47(4) . ?
C24 H24A 0.9700 . ?
C24 H24B 0.9700 . ?
C25 C26 1.36(4) . ?
C25 H25A 0.9700 . ?
C25 H25B 0.9700 . ?
C26 C27 1.54(3) . ?
C26 H26A 0.9700 . ?
C26 H26B 0.9700 . ?
C27 H27A 0.9700 . ?
C27 H27B 0.9700 . ?

loop_
_geom_hbond_atom_site_label_D
_geom_hbond_atom_site_label_H
_geom_hbond_atom_site_label_A
_geom_hbond_distance_DH
_geom_hbond_distance_HA
_geom_hbond_distance_DA
_geom_hbond_angle_DHA
_geom_hbond_site_symmetry_A
N2 H2B O2 0.86 2.31 3.03(2) 140.8 1_455
